data_4036040
loop_
_publ_author_name
'Feskov, Illia O.'
'Chernykh, Anton V.'
'Kuchkovska, Yuliya O.'
'Daniliuc, Constantin G.'
'Kondratov, Ivan S.'
'Grygorenko, Oleksandr O.'

_publ_section_title
;
 3-((Hetera)cyclobutyl)azetidines, &quot;Stretched&quot; Analogues of
 Piperidine, Piperazine, and Morpholine: Advanced Building Blocks for Drug
 Discovery.
;
_journal_issue 3
_journal_name_full 'The Journal of organic chemistry'
_journal_page_first 1363
_journal_page_last 1371
_journal_paper_doi 10.1021/acs.joc.8b02822
_journal_volume 84
_journal_year 2019
_chemical_formula_sum 'C13 H21 N O4'
_chemical_formula_weight 255.31
_space_group_crystal_system monoclinic
_space_group_IT_number 14
_space_group_name_Hall '-P 2ybc'
_space_group_name_H-M_alt 'P 1 21/c 1'
_atom_sites_solution_hydrogens mixed
_audit_creation_method 'APEX3 v2016.1-0'
_cell_angle_alpha 90
_cell_angle_beta 98.378(4)
_cell_angle_gamma 90
_cell_formula_units_Z 4
_cell_length_a 6.3322(4)
_cell_length_b 16.0598(8)
_cell_length_c 13.7532(7)
_cell_measurement_reflns_used 3618
_cell_measurement_temperature 100.(2)
_cell_measurement_theta_max 66.9568
_cell_measurement_theta_min 4.2587
_cell_volume 1383.69(13)
_computing_cell_refinement 'SAINT V8.34A (Bruker AXS Inc., 2013)'
_computing_data_collection
;

APEX2 v.2014.1-1 (Bruker AXS Inc., 2014)


;
_computing_data_reduction 'SAINT V8.34A (Bruker AXS Inc., 2013)'
_computing_molecular_graphics 'XP (Sheldrick, 2014)'
_computing_publication_material 'SHELXL-2014 (Sheldrick, 2014)'
_computing_structure_refinement 'SHELXL-2014 (Sheldrick, 2014)'
_computing_structure_solution 'SHELXL-2014 (Sheldrick, 2014)'
_diffrn_ambient_temperature 100.(2)
_diffrn_detector_area_resol_mean 10.4167
_diffrn_measured_fraction_theta_full 0.961
_diffrn_measured_fraction_theta_max 0.961
_diffrn_measurement_device_type 'Bruker D8 Venture PHOTON 100 CMOS'
_diffrn_measurement_method 'omega and phi scans'
_diffrn_radiation_monochromator 'MX mirror'
_diffrn_radiation_type 'Cu K\a'
_diffrn_radiation_wavelength 1.54178
_diffrn_reflns_av_R_equivalents 0.1060
_diffrn_reflns_av_unetI/netI 0.0710
_diffrn_reflns_limit_h_max 7
_diffrn_reflns_limit_h_min -7
_diffrn_reflns_limit_k_max 19
_diffrn_reflns_limit_k_min -18
_diffrn_reflns_limit_l_max 16
_diffrn_reflns_limit_l_min -16
_diffrn_reflns_number 12129
_diffrn_reflns_theta_full 67.07
_diffrn_reflns_theta_max 67.07
_diffrn_reflns_theta_min 4.26
_diffrn_source 'Cu ImS'
_diffrn_source_type 'micro focus tube'
_exptl_absorpt_coefficient_mu 0.743
_exptl_absorpt_correction_T_max 0.96
_exptl_absorpt_correction_T_min 0.78
_exptl_absorpt_correction_type multi-scan
_exptl_absorpt_process_details
;
Bruker AXS (2014). SADABS, Version 2014/2, Bruker AXS Inc., Madison, Wisconsin,
USA.
;
_exptl_crystal_colour colourless
_exptl_crystal_density_diffrn 1.226
_exptl_crystal_density_method 'not measured'
_exptl_crystal_description plate
_exptl_crystal_F_000 552
_exptl_crystal_size_max 0.156
_exptl_crystal_size_mid 0.123
_exptl_crystal_size_min 0.057
_refine_diff_density_max 0.327
_refine_diff_density_min -0.193
_refine_ls_extinction_method none
_refine_ls_goodness_of_fit_ref 1.085
_refine_ls_hydrogen_treatment mixed
_refine_ls_matrix_type full
_refine_ls_number_parameters 224
_refine_ls_number_reflns 2382
_refine_ls_number_restraints 128
_refine_ls_restrained_S_all 1.065
_refine_ls_R_factor_all 0.1068
_refine_ls_R_factor_gt 0.0750
_refine_ls_shift/su_max 0.000
_refine_ls_shift/su_mean 0.000
_refine_ls_structure_factor_coef Fsqd
_refine_ls_weighting_details 'w=1/[\s^2^(Fo^2^)+(0.0048P)^2^+2.1089P] where P=(Fo^2^+2Fc^2^)/3'
_refine_ls_weighting_scheme calc
_refine_ls_wR_factor_gt 0.1332
_refine_ls_wR_factor_ref 0.1443
_reflns_number_gt 1704
_reflns_number_total 2382
_reflns_threshold_expression 'I > 2\s(I)'
_cod_data_source_file jo8b02822_si_001.cif
_cod_data_source_block haf8688
_cod_database_code 4036040

loop_
_space_group_symop_operation_xyz
'x, y, z'
'-x, y+1/2, -z+1/2'
'-x, -y, -z'
'x, -y-1/2, z-1/2'

loop_
_atom_site_type_symbol
_atom_site_label
_atom_site_fract_x
_atom_site_fract_y
_atom_site_fract_z
_atom_site_U_iso_or_equiv
_atom_site_adp_type
_atom_site_calc_flag
_atom_site_refinement_flags_adp
_atom_site_refinement_flags_occupancy
_atom_site_refinement_flags_posn
_atom_site_occupancy
_atom_site_disorder_assembly
_atom_site_disorder_group
O O1 0.2851(4) 0.19709(18) 0.57814(19) 0.0534(8) Uani d . . . 1.0 . .
O O2 0.4290(4) 0.15464(15) 0.72704(18) 0.0428(6) Uani d . . . 1.0 . .
H H2 0.301(7) 0.126(3) 0.723(3) 0.064 Uiso d U . . 1.0 . .
O O3 1.0733(5) 0.43366(17) 0.22443(19) 0.0572(8) Uani d . . . 1.0 . .
O O4 0.8595(3) 0.53835(12) 0.26284(14) 0.0275(5) Uani d . . . 1.0 . .
N N1 0.9418(4) 0.43579(16) 0.36860(19) 0.0321(7) Uani d . . D 1.0 . .
C C7 0.6182(5) 0.2536(2) 0.6478(3) 0.0368(8) Uani d . . D 1.0 . .
H H7 0.6977 0.2572 0.716 0.044 Uiso calc U P R 0.595(9) A 1
H H7A 0.7125 0.2587 0.7125 0.044 Uiso calc U P R 0.405(9) A 2
C C1 0.967(2) 0.3462(6) 0.3911(10) 0.035(3) Uani d U P D 0.595(9) A 1
H H1A 1.099 0.3329 0.4366 0.042 Uiso calc U P R 0.595(9) A 1
H H1B 0.954 0.3104 0.332 0.042 Uiso calc U P R 0.595(9) A 1
C C2 0.7446(14) 0.4426(5) 0.4146(7) 0.035(3) Uani d U P D 0.595(9) A 1
H H2A 0.6156 0.4565 0.3677 0.042 Uiso calc U P R 0.595(9) A 1
H H2B 0.759 0.4798 0.4727 0.042 Uiso calc U P R 0.595(9) A 1
C C3 0.7657(10) 0.3482(4) 0.4409(5) 0.0336(18) Uani d U P D 0.595(9) A 1
H H3 0.6484 0.3159 0.4012 0.04 Uiso calc U P R 0.595(9) A 1
C C4 0.7830(13) 0.3250(4) 0.5467(5) 0.0358(18) Uani d U P D 0.595(9) A 1
H H4 0.9147 0.3508 0.5835 0.043 Uiso calc U P R 0.595(9) A 1
C C5 0.7749(19) 0.2329(5) 0.5749(8) 0.028(3) Uani d U P D 0.595(9) A 1
H H5A 0.9136 0.2107 0.6069 0.034 Uiso calc U P R 0.595(9) A 1
H H5B 0.7127 0.1966 0.5199 0.034 Uiso calc U P R 0.595(9) A 1
C C6 0.595(2) 0.3430(7) 0.6006(9) 0.037(3) Uani d U P D 0.595(9) A 1
H H6A 0.4592 0.3517 0.5564 0.044 Uiso calc U P R 0.595(9) A 1
H H6B 0.6222 0.3887 0.6491 0.044 Uiso calc U P R 0.595(9) A 1
C C1A 0.988(3) 0.3528(9) 0.4119(13) 0.035(5) Uani d U P D 0.405(9) A 2
H H101 1.1402 0.3436 0.4374 0.042 Uiso calc U P R 0.405(9) A 2
H H102 0.9298 0.3065 0.3684 0.042 Uiso calc U P R 0.405(9) A 2
C C2A 0.789(2) 0.4568(7) 0.4369(9) 0.027(3) Uani d U P D 0.405(9) A 2
H H201 0.6382 0.4591 0.4051 0.033 Uiso calc U P R 0.405(9) A 2
H H202 0.8277 0.5073 0.4768 0.033 Uiso calc U P R 0.405(9) A 2
C C3A 0.8504(14) 0.3739(5) 0.4922(7) 0.031(3) Uani d U P D 0.405(9) A 2
H H3A 0.946 0.3863 0.5551 0.037 Uiso calc U P R 0.405(9) A 2
C C4A 0.6756(17) 0.3178(6) 0.5126(8) 0.039(3) Uani d U P D 0.405(9) A 2
H H4A 0.5738 0.3099 0.4506 0.046 Uiso calc U P R 0.405(9) A 2
C C5A 0.733(3) 0.2318(8) 0.5581(11) 0.030(4) Uani d U P D 0.405(9) A 2
H H501 0.8889 0.2228 0.5759 0.036 Uiso calc U P R 0.405(9) A 2
H H502 0.6667 0.1849 0.5181 0.036 Uiso calc U P R 0.405(9) A 2
C C6A 0.550(3) 0.3381(10) 0.5942(13) 0.038(5) Uani d U P D 0.405(9) A 2
H H601 0.3948 0.3426 0.5722 0.045 Uiso calc U P R 0.405(9) A 2
H H602 0.6039 0.3879 0.6326 0.045 Uiso calc U P R 0.405(9) A 2
C C8 0.4277(6) 0.1990(2) 0.6467(2) 0.0335(8) Uani d . . . 1.0 . .
C C9 0.9655(5) 0.4671(2) 0.2806(2) 0.0323(8) Uani d . . . 1.0 . .
C C10 0.8405(5) 0.57833(19) 0.1647(2) 0.0252(7) Uani d . . . 1.0 . .
C C11 1.0567(6) 0.6029(2) 0.1402(3) 0.0399(9) Uani d . . . 1.0 . .
H H11A 1.1361 0.6331 0.1958 0.06 Uiso calc U . R 1.0 . .
H H11B 1.0384 0.6388 0.0819 0.06 Uiso calc U . R 1.0 . .
H H11C 1.1361 0.5528 0.1268 0.06 Uiso calc U . R 1.0 . .
C C12 0.7108(6) 0.6549(2) 0.1789(3) 0.0413(9) Uani d . . . 1.0 . .
H H12A 0.5748 0.6383 0.1992 0.062 Uiso calc U . R 1.0 . .
H H12B 0.6833 0.6859 0.117 0.062 Uiso calc U . R 1.0 . .
H H12C 0.79 0.6902 0.2297 0.062 Uiso calc U . R 1.0 . .
C C13 0.7222(7) 0.5206(2) 0.0893(3) 0.0482(10) Uani d . . . 1.0 . .
H H13A 0.8117 0.4721 0.0807 0.072 Uiso calc U . R 1.0 . .
H H13B 0.6883 0.55 0.0265 0.072 Uiso calc U . R 1.0 . .
H H13C 0.5897 0.5021 0.1115 0.072 Uiso calc U . R 1.0 . .

loop_
_atom_site_aniso_label
_atom_site_aniso_U_11
_atom_site_aniso_U_22
_atom_site_aniso_U_33
_atom_site_aniso_U_12
_atom_site_aniso_U_13
_atom_site_aniso_U_23
O1 0.0404(16) 0.082(2) 0.0365(15) -0.0174(15) 0.0011(12) -0.0062(14)
O2 0.0551(17) 0.0325(14) 0.0407(15) -0.0100(12) 0.0067(12) 0.0030(12)
O3 0.075(2) 0.0521(17) 0.0502(16) 0.0365(16) 0.0298(15) 0.0087(13)
O4 0.0369(13) 0.0239(11) 0.0233(11) 0.0062(10) 0.0097(9) 0.0009(9)
N1 0.0414(17) 0.0243(15) 0.0314(15) 0.0064(12) 0.0084(12) 0.0041(12)
C7 0.036(2) 0.039(2) 0.0347(19) -0.0054(16) 0.0012(15) 0.0015(16)
C1 0.051(5) 0.021(4) 0.030(5) 0.004(3) -0.003(4) 0.005(3)
C2 0.039(4) 0.028(4) 0.038(4) -0.002(3) 0.007(3) 0.005(3)
C3 0.044(4) 0.026(3) 0.029(3) -0.007(3) -0.001(3) 0.000(3)
C4 0.041(4) 0.032(3) 0.034(3) -0.006(3) 0.001(3) 0.007(3)
C5 0.018(4) 0.028(4) 0.038(4) 0.000(3) -0.001(3) 0.005(3)
C6 0.032(5) 0.037(4) 0.039(4) -0.001(3) -0.005(3) 0.006(3)
C1A 0.042(6) 0.030(6) 0.033(7) 0.004(4) 0.002(5) 0.002(4)
C2A 0.030(5) 0.024(5) 0.028(5) 0.001(4) 0.005(4) 0.002(4)
C3A 0.037(5) 0.027(4) 0.028(4) 0.000(3) 0.004(4) 0.001(3)
C4A 0.036(5) 0.037(4) 0.041(5) 0.002(4) -0.001(4) 0.009(4)
C5A 0.024(7) 0.031(6) 0.035(6) 0.005(4) 0.006(5) 0.004(4)
C6A 0.034(7) 0.037(6) 0.044(6) 0.002(5) 0.010(5) -0.003(4)
C8 0.036(2) 0.038(2) 0.0277(18) -0.0039(16) 0.0086(15) -0.0081(15)
C9 0.039(2) 0.0287(18) 0.0299(18) 0.0056(15) 0.0067(15) -0.0002(15)
C10 0.0319(18) 0.0252(16) 0.0195(16) -0.0019(13) 0.0067(13) 0.0005(13)
C11 0.040(2) 0.039(2) 0.043(2) -0.0057(17) 0.0128(16) 0.0012(17)
C12 0.049(2) 0.038(2) 0.040(2) 0.0139(17) 0.0162(17) 0.0108(17)
C13 0.069(3) 0.039(2) 0.034(2) -0.015(2) -0.0005(18) -0.0016(17)

loop_
_atom_type_symbol
_atom_type_description
_atom_type_scat_dispersion_real
_atom_type_scat_dispersion_imag
_atom_type_scat_source
C C 0.0181 0.0091 'International Tables Vol C Tables 4.2.6.8 and 6.1.1.4'
H H 0.0000 0.0000 'International Tables Vol C Tables 4.2.6.8 and 6.1.1.4'
N N 0.0311 0.0180 'International Tables Vol C Tables 4.2.6.8 and 6.1.1.4'
O O 0.0492 0.0322 'International Tables Vol C Tables 4.2.6.8 and 6.1.1.4'

loop_
_geom_angle_atom_site_label_1
_geom_angle_atom_site_label_2
_geom_angle_atom_site_label_3
_geom_angle
C8 O2 H2 108.(3)
C9 O4 C10 120.8(2)
C9 N1 C1A 131.7(6)
C9 N1 C1 122.2(5)
C9 N1 C2A 131.0(5)
C1A N1 C2A 93.4(6)
C9 N1 C2 124.7(4)
C1 N1 C2 93.2(5)
C8 C7 C5 117.5(5)
C8 C7 C5A 109.3(8)
C8 C7 C6 120.5(6)
C5 C7 C6 87.6(5)
C8 C7 C6A 109.7(9)
C5A C7 C6A 87.2(6)
C8 C7 H7 109.8
C5 C7 H7 109.8
C6 C7 H7 109.8
C8 C7 H7A 115.7
C5A C7 H7A 115.7
C6A C7 H7A 115.7
N1 C1 C3 90.0(5)
N1 C1 H1A 113.6
C3 C1 H1A 113.6
N1 C1 H1B 113.6
C3 C1 H1B 113.6
H1A C1 H1B 110.9
N1 C2 C3 88.7(5)
N1 C2 H2A 113.9
C3 C2 H2A 113.9
N1 C2 H2B 113.9
C3 C2 H2B 113.9
H2A C2 H2B 111.1
C4 C3 C1 118.8(7)
C4 C3 C2 117.4(6)
C1 C3 C2 88.0(5)
C4 C3 H3 110.3
C1 C3 H3 110.3
C2 C3 H3 110.3
C3 C4 C6 118.6(7)
C3 C4 C5 119.2(6)
C6 C4 C5 90.1(6)
C3 C4 H4 109.2
C6 C4 H4 109.2
C5 C4 H4 109.2
C4 C5 C7 90.3(5)
C4 C5 H5A 113.6
C7 C5 H5A 113.6
C4 C5 H5B 113.6
C7 C5 H5B 113.6
H5A C5 H5B 110.9
C4 C6 C7 89.8(5)
C4 C6 H6A 113.7
C7 C6 H6A 113.7
C4 C6 H6B 113.7
C7 C6 H6B 113.7
H6A C6 H6B 110.9
N1 C1A C3A 89.5(7)
N1 C1A H101 113.7
C3A C1A H101 113.7
N1 C1A H102 113.7
C3A C1A H102 113.7
H101 C1A H102 111.0
N1 C2A C3A 88.5(6)
N1 C2A H201 113.9
C3A C2A H201 113.9
N1 C2A H202 113.9
C3A C2A H202 113.9
H201 C2A H202 111.1
C4A C3A C1A 121.0(11)
C4A C3A C2A 118.1(8)
C1A C3A C2A 88.0(7)
C4A C3A H3A 109.3
C1A C3A H3A 109.3
C2A C3A H3A 109.3
C3A C4A C6A 119.9(12)
C3A C4A C5A 118.8(10)
C6A C4A C5A 90.7(7)
C3A C4A H4A 108.7
C6A C4A H4A 108.7
C5A C4A H4A 108.7
C4A C5A C7 90.5(7)
C4A C5A H501 113.6
C7 C5A H501 113.6
C4A C5A H502 113.6
C7 C5A H502 113.6
H501 C5A H502 110.8
C4A C6A C7 91.3(7)
C4A C6A H601 113.4
C7 C6A H601 113.4
C4A C6A H602 113.4
C7 C6A H602 113.4
H601 C6A H602 110.7
O1 C8 O2 123.8(3)
O1 C8 C7 122.3(3)
O2 C8 C7 113.9(3)
O3 C9 O4 124.9(3)
O3 C9 N1 123.4(3)
O4 C9 N1 111.7(3)
O4 C10 C12 102.1(2)
O4 C10 C13 109.1(2)
C12 C10 C13 111.4(3)
O4 C10 C11 111.1(3)
C12 C10 C11 110.2(3)
C13 C10 C11 112.5(3)
C10 C11 H11A 109.5
C10 C11 H11B 109.5
H11A C11 H11B 109.5
C10 C11 H11C 109.5
H11A C11 H11C 109.5
H11B C11 H11C 109.5
C10 C12 H12A 109.5
C10 C12 H12B 109.5
H12A C12 H12B 109.5
C10 C12 H12C 109.5
H12A C12 H12C 109.5
H12B C12 H12C 109.5
C10 C13 H13A 109.5
C10 C13 H13B 109.5
H13A C13 H13B 109.5
C10 C13 H13C 109.5
H13A C13 H13C 109.5
H13B C13 H13C 109.5

loop_
_geom_bond_atom_site_label_1
_geom_bond_atom_site_label_2
_geom_bond_distance
O1 C8 1.207(4)
O2 C8 1.313(4)
O2 H2 0.93(4)
O3 C9 1.227(4)
O4 C9 1.331(4)
O4 C10 1.483(3)
N1 C9 1.339(4)
N1 C1A 1.472(12)
N1 C1 1.475(8)
N1 C2A 1.483(10)
N1 C2 1.484(8)
C7 C8 1.490(5)
C7 C5 1.546(9)
C7 C5A 1.562(12)
C7 C6 1.573(9)
C7 C6A 1.574(12)
C7 H7 1.0
C7 H7A 1.0
C1 C3 1.535(10)
C1 H1A 0.99
C1 H1B 0.99
C2 C3 1.560(8)
C2 H2A 0.99
C2 H2B 0.99
C3 C4 1.490(8)
C3 H3 1.0
C4 C6 1.517(9)
C4 C5 1.532(9)
C4 H4 1.0
C5 H5A 0.99
C5 H5B 0.99
C6 H6A 0.99
C6 H6B 0.99
C1A C3A 1.540(12)
C1A H101 0.99
C1A H102 0.99
C2A C3A 1.555(11)
C2A H201 0.99
C2A H202 0.99
C3A C4A 1.486(11)
C3A H3A 1.0
C4A C6A 1.502(13)
C4A C5A 1.538(12)
C4A H4A 1.0
C5A H501 0.99
C5A H502 0.99
C6A H601 0.99
C6A H602 0.99
C10 C12 1.507(4)
C10 C13 1.507(4)
C10 C11 1.510(4)
C11 H11A 0.98
C11 H11B 0.98
C11 H11C 0.98
C12 H12A 0.98
C12 H12B 0.98
C12 H12C 0.98
C13 H13A 0.98
C13 H13B 0.98
C13 H13C 0.98

loop_
_geom_hbond_atom_site_label_D
_geom_hbond_atom_site_label_H
_geom_hbond_atom_site_label_A
_geom_hbond_site_symmetry_A
_geom_hbond_distance_DH
_geom_hbond_distance_HA
_geom_hbond_distance_DA
_geom_hbond_angle_DHA
O2 H2 O3 4_466 0.93(4) 1.73(4) 2.657(4) 174.(4)
C3 H3 O2 4_565 1.0 2.63 3.372(7) 130.9
C2A H202 N1 3_766 0.99 2.57 3.422(15) 144.8

loop_
_geom_torsion_atom_site_label_1
_geom_torsion_atom_site_label_2
_geom_torsion_atom_site_label_3
_geom_torsion_atom_site_label_4
_geom_torsion
C9 N1 C1 C3 -135.7(5)
C2 N1 C1 C3 -0.4(8)
C9 N1 C2 C3 133.9(4)
C1 N1 C2 C3 0.4(8)
N1 C1 C3 C4 -120.0(7)
N1 C1 C3 C2 0.4(8)
N1 C2 C3 C4 121.3(7)
N1 C2 C3 C1 -0.4(8)
C1 C3 C4 C6 168.2(9)
C2 C3 C4 C6 64.3(10)
C1 C3 C4 C5 -83.9(10)
C2 C3 C4 C5 172.2(7)
C3 C4 C5 C7 -134.7(7)
C6 C4 C5 C7 -11.4(9)
C8 C7 C5 C4 134.4(5)
C6 C7 C5 C4 11.0(8)
C3 C4 C6 C7 135.1(7)
C5 C4 C6 C7 11.2(9)
C8 C7 C6 C4 -131.9(6)
C5 C7 C6 C4 -11.1(9)
C9 N1 C1A C3A -164.6(5)
C2A N1 C1A C3A -5.9(12)
C9 N1 C2A C3A 164.8(5)
C1A N1 C2A C3A 5.8(12)
N1 C1A C3A C4A 127.5(11)
N1 C1A C3A C2A 5.6(11)
N1 C2A C3A C4A -130.0(10)
N1 C2A C3A C1A -5.5(11)
C1A C3A C4A C6A 177.5(12)
C2A C3A C4A C6A -76.6(14)
C1A C3A C4A C5A 68.1(15)
C2A C3A C4A C5A 174.0(10)
C3A C4A C5A C7 121.3(11)
C6A C4A C5A C7 -3.8(13)
C8 C7 C5A C4A 113.6(8)
C6A C7 C5A C4A 3.7(13)
C3A C4A C6A C7 -120.5(11)
C5A C4A C6A C7 3.8(13)
C8 C7 C6A C4A -113.2(10)
C5A C7 C6A C4A -3.7(13)
C5 C7 C8 O1 -67.9(6)
C5A C7 C8 O1 -58.4(7)
C6 C7 C8 O1 36.7(7)
C6A C7 C8 O1 35.6(8)
C5 C7 C8 O2 112.9(5)
C5A C7 C8 O2 122.4(6)
C6 C7 C8 O2 -142.5(6)
C6A C7 C8 O2 -143.6(7)
C10 O4 C9 O3 8.3(5)
C10 O4 C9 N1 -172.0(3)
C1A N1 C9 O3 -14.9(13)
C1 N1 C9 O3 -24.6(8)
C2A N1 C9 O3 -166.3(8)
C2 N1 C9 O3 -145.8(6)
C1A N1 C9 O4 165.4(12)
C1 N1 C9 O4 155.7(7)
C2A N1 C9 O4 14.1(9)
C2 N1 C9 O4 34.6(6)
C9 O4 C10 C12 179.9(3)
C9 O4 C10 C13 61.9(4)
C9 O4 C10 C11 -62.7(4)
